data_4341507
loop_
_publ_author_name
'Rajasekharan-Nair, Rajeev'
'Moore, Dean'
'Kennedy, Alan R.'
'Reglinski, John'
'Spicer, Mark D.'

_publ_section_title
;
 The stability of mercaptobenzothiazole based soft scorpionate complexes.
;
_journal_issue 19
_journal_name_full 'Inorganic chemistry'
_journal_page_first 10276
_journal_page_last 10282
_journal_paper_doi 10.1021/ic5013236
_journal_volume 53
_journal_year 2014
_chemical_compound_source 'synthesis as described'
_chemical_formula_moiety 'C7 H5 Br1 Co0.5 N1 S1'
_chemical_formula_sum 'C7 H5 Br Co0.5 N S'
_chemical_formula_weight 244.56
_chemical_name_systematic
;
 ?
;
_space_group_IT_number 13
_symmetry_cell_setting monoclinic
_symmetry_Int_Tables_number 13
_symmetry_space_group_name_Hall '-P 2yac'
_symmetry_space_group_name_H-M 'P 1 2/n 1'
_atom_sites_solution_hydrogens geom
_atom_sites_solution_primary direct
_atom_sites_solution_secondary difmap
_audit_conform_dict_location ftp://ftp.iucr.org/pub/cif_core.dic
_audit_conform_dict_name cif_core.dic
_audit_conform_dict_version 2.4.3
_audit_creation_date 2014-08-15T17:18:04-00:00
_audit_creation_method 'WinGX routine CIF_UPDATE'
_cell_angle_alpha 90.000(5)
_cell_angle_beta 95.111(5)
_cell_angle_gamma 90.000(5)
_cell_formula_units_Z 4
_cell_length_a 7.765(5)
_cell_length_b 6.937(5)
_cell_length_c 14.448(5)
_cell_measurement_reflns_used 2088
_cell_measurement_temperature 293(2)
_cell_measurement_theta_max 29.37
_cell_measurement_theta_min 2.93
_cell_measurement_wavelength 0.71073
_cell_volume 775.2(8)
_computing_molecular_graphics 'Ortep-3 for Windows (Farrugia, 1997)'
_computing_publication_material 'WinGX publication routines (Farrugia, 1999)'
_computing_structure_refinement 'SHELXL-97 (Sheldrick, 2008)'
_computing_structure_solution 'SHELXS-86 (Sheldrick, 1986)'
_diffrn_ambient_temperature 123(2)
_diffrn_measured_fraction_theta_full 0.898
_diffrn_measured_fraction_theta_max 0.898
_diffrn_radiation_monochromator graphite
_diffrn_radiation_probe x-ray
_diffrn_radiation_type MoK\a
_diffrn_radiation_wavelength 0.71073
_diffrn_reflns_av_R_equivalents 0.044
_diffrn_reflns_av_unetI/netI 0.0913
_diffrn_reflns_limit_h_max 10
_diffrn_reflns_limit_h_min -10
_diffrn_reflns_limit_k_max 9
_diffrn_reflns_limit_k_min -9
_diffrn_reflns_limit_l_max 19
_diffrn_reflns_limit_l_min -18
_diffrn_reflns_number 5238
_diffrn_reflns_theta_full 29.44
_diffrn_reflns_theta_max 29.44
_diffrn_reflns_theta_min 2.94
_exptl_absorpt_coefficient_mu 6.523
_exptl_absorpt_correction_T_max 1.00000
_exptl_absorpt_correction_T_min 0.79258
_exptl_absorpt_correction_type multi-scan
_exptl_absorpt_process_details
;
CrysAlisPro, Oxford Diffraction Ltd.,
Version 1.171.33.55 (release 05-01-2010 CrysAlis171 .NET)
(compiled Jan  5 2010,16:28:46)
Empirical absorption correction using spherical harmonics,
 implemented in SCALE3 ABSPACK scaling algorithm.
;
_exptl_crystal_colour Blue
_exptl_crystal_density_diffrn 2.096
_exptl_crystal_density_method 'not measured'
_exptl_crystal_description prism
_exptl_crystal_F_000 474
_exptl_crystal_size_max 0.1
_exptl_crystal_size_mid 0.1
_exptl_crystal_size_min 0.1
_refine_diff_density_max 0.573
_refine_diff_density_min -0.501
_refine_diff_density_rms 0.108
_refine_ls_extinction_method none
_refine_ls_goodness_of_fit_ref 0.805
_refine_ls_hydrogen_treatment mixed
_refine_ls_matrix_type full
_refine_ls_number_constraints 0
_refine_ls_number_parameters 100
_refine_ls_number_reflns 1929
_refine_ls_number_restraints 0
_refine_ls_restrained_S_all 0.805
_refine_ls_R_factor_all 0.0611
_refine_ls_R_factor_gt 0.0293
_refine_ls_shift/su_max 0.001
_refine_ls_shift/su_mean 0
_refine_ls_structure_factor_coef Fsqd
_refine_ls_weighting_details 'calc w=1/[\s^2^(Fo^2^)+(0.0171P)^2^+0.0000P] where P=(Fo^2^+2Fc^2^)/3'
_refine_ls_weighting_scheme calc
_refine_ls_wR_factor_gt 0.0456
_refine_ls_wR_factor_ref 0.0482
_reflns_number_gt 1208
_reflns_number_total 1929
_reflns_threshold_expression >2\s(I)
_cod_data_source_file ic5013236_si_002.cif
_cod_data_source_block shelx
_cod_original_sg_symbol_H-M P2/n
_cod_original_formula_sum 'C7 H5 Br1 Co0.5 N1 S1'
_cod_database_code 4341507

loop_
_symmetry_equiv_pos_as_xyz
'x, y, z'
'-x+1/2, y, -z+1/2'
'-x, -y, -z'
'x-1/2, -y, z-1/2'

loop_
_atom_site_label
_atom_site_type_symbol
_atom_site_fract_x
_atom_site_fract_y
_atom_site_fract_z
_atom_site_U_iso_or_equiv
_atom_site_adp_type
_atom_site_occupancy
_atom_site_symmetry_multiplicity
_atom_site_calc_flag
_atom_site_refinement_flags
Br1 Br 0.50099(4) 0.09161(5) 0.72658(2) 0.02159(10) Uani 1 1 d .
Co1 Co 0.75 0.29086(9) 0.75 0.01631(17) Uani 1 2 d S
S1 S 0.84612(11) 0.75922(13) 0.97002(6) 0.0229(2) Uani 1 1 d .
C3 C 0.7277(4) 0.4145(5) 0.9506(2) 0.0161(7) Uani 1 1 d .
C4 C 0.7242(4) 0.5225(5) 1.1098(2) 0.0224(9) Uani 1 1 d .
H4 H 0.7411 0.6178 1.155 0.027 Uiso 1 1 calc R
C2 C 0.7616(4) 0.5552(5) 1.0183(2) 0.0166(8) Uani 1 1 d .
C1 C 0.8307(4) 0.6451(5) 0.8653(2) 0.0203(9) Uani 1 1 d .
N1 N 0.7678(3) 0.4710(4) 0.86179(18) 0.0167(6) Uani 1 1 d .
C6 C 0.6372(4) 0.1998(5) 1.0639(2) 0.0231(8) Uani 1 1 d .
H6 H 0.5997 0.0787 1.081 0.028 Uiso 1 1 calc R
C5 C 0.6618(4) 0.3445(5) 1.1304(2) 0.0236(9) Uani 1 1 d .
H5 H 0.635 0.3195 1.1907 0.028 Uiso 1 1 calc R
C10 C 0.6676(4) 0.2336(5) 0.9732(2) 0.0188(8) Uani 1 1 d .
H10 H 0.6486 0.1382 0.9282 0.023 Uiso 1 1 calc R
H1 H 0.865(3) 0.706(4) 0.8167(19) 0.011(8) Uiso 1 1 d .

loop_
_atom_site_aniso_label
_atom_site_aniso_U_11
_atom_site_aniso_U_22
_atom_site_aniso_U_33
_atom_site_aniso_U_23
_atom_site_aniso_U_13
_atom_site_aniso_U_12
Br1 0.02251(17) 0.01628(18) 0.02635(18) -0.0001(2) 0.00421(13) -0.00222(18)
Co1 0.0220(4) 0.0111(3) 0.0164(3) 0 0.0047(3) 0
S1 0.0273(5) 0.0129(5) 0.0285(5) -0.0045(4) 0.0025(4) -0.0023(4)
C3 0.0130(16) 0.0164(18) 0.0192(17) 0.0001(19) 0.0031(13) 0.0044(16)
C4 0.0186(19) 0.030(2) 0.0189(18) -0.0063(18) 0.0019(16) -0.0006(17)
C2 0.0121(16) 0.0155(19) 0.0222(17) -0.0026(17) 0.0001(13) 0.0001(15)
C1 0.0247(19) 0.0145(19) 0.023(2) 0.0057(18) 0.0103(16) 0.0018(16)
N1 0.0226(16) 0.0097(14) 0.0180(15) -0.0005(13) 0.0037(13) -0.0013(12)
C6 0.0207(18) 0.025(2) 0.0229(19) 0.0090(19) -0.0017(15) -0.0080(17)
C5 0.0188(18) 0.038(2) 0.0143(18) 0.0047(19) 0.0004(15) -0.0008(17)
C10 0.0219(19) 0.0154(19) 0.0189(18) 0.0005(17) 0.0009(15) -0.0003(16)

loop_
_atom_type_symbol
_atom_type_description
_atom_type_scat_dispersion_real
_atom_type_scat_dispersion_imag
_atom_type_scat_source
C C 0.0033 0.0016 'International Tables Vol C Tables 4.2.6.8 and 6.1.1.4'
H H 0 0 'International Tables Vol C Tables 4.2.6.8 and 6.1.1.4'
C C 0.0033 0.0016 'International Tables Vol C Tables 4.2.6.8 and 6.1.1.4'
N N 0.0061 0.0033 'International Tables Vol C Tables 4.2.6.8 and 6.1.1.4'
S S 0.1246 0.1234 'International Tables Vol C Tables 4.2.6.8 and 6.1.1.4'
Co Co 0.3494 0.9721 'International Tables Vol C Tables 4.2.6.8 and 6.1.1.4'
Br Br -0.2901 2.4595 'International Tables Vol C Tables 4.2.6.8 and 6.1.1.4'

loop_
_geom_angle_atom_site_label_1
_geom_angle_atom_site_label_2
_geom_angle_atom_site_label_3
_geom_angle
_geom_angle_site_symmetry_1
_geom_angle_site_symmetry_3
N1 Co1 N1 104.33(16) . 2_656
N1 Co1 Br1 117.81(7) . .
N1 Co1 Br1 104.30(8) 2_656 .
N1 Co1 Br1 104.30(8) . 2_656
N1 Co1 Br1 117.81(7) 2_656 2_656
Br1 Co1 Br1 108.87(6) . 2_656
C1 S1 C2 88.76(16) . .
C10 C3 C2 121.1(3) . .
C10 C3 N1 125.1(3) . .
C2 C3 N1 113.8(3) . .
C5 C4 C2 117.4(3) . .
C3 C2 C4 120.6(3) . .
C3 C2 S1 110.2(2) . .
C4 C2 S1 129.2(3) . .
N1 C1 S1 117.6(3) . .
C1 N1 C3 109.6(3) . .
C1 N1 Co1 126.8(2) . .
C3 N1 Co1 123.3(2) . .
C10 C6 C5 120.8(3) . .
C4 C5 C6 122.0(3) . .
C6 C10 C3 118.0(3) . .

loop_
_geom_bond_atom_site_label_1
_geom_bond_atom_site_label_2
_geom_bond_distance
_geom_bond_site_symmetry_2
Br1 Co1 2.3764(13) .
Co1 N1 2.037(3) .
Co1 N1 2.037(3) 2_656
Co1 Br1 2.3764(13) 2_656
S1 C1 1.702(4) .
S1 C2 1.732(3) .
C3 C10 1.388(4) .
C3 C2 1.390(4) .
C3 N1 1.403(3) .
C4 C5 1.369(5) .
C4 C2 1.398(4) .
C1 N1 1.302(4) .
C6 C10 1.372(4) .
C6 C5 1.392(5) .
